data_7249607
loop_
_publ_author_name
'Budzikur-Maci\;ag, Daria'
'Kinzhybalo, Vasyl'
'\'Slepokura, Katarzyna'

_publ_section_title
;
 Structural landscape studies of aminopyridinium hypodiphosphates:
 dehydration and polymorphism in 4-aminopyridinium salts
;
_journal_issue 48
_journal_name_full CrystEngComm
_journal_page_first 6861
_journal_page_last 6872
_journal_paper_doi 10.1039/D4CE01048E
_journal_volume 26
_journal_year 2024
_chemical_formula_moiety '(C5 H7 N2), (H3 P2 O6)'
_chemical_formula_sum 'C5 H10 N2 O6 P2'
_chemical_formula_weight 256.09
_space_group_crystal_system monoclinic
_space_group_IT_number 14
_space_group_name_Hall '-P 2yn'
_space_group_name_H-M_alt 'P 1 21/n 1'
_atom_sites_solution_hydrogens mixed
_atom_sites_solution_primary dual
_atom_sites_solution_secondary difmap
_audit_creation_method SHELXL-2016/6
_audit_update_record
;
2024-08-15 deposited with the CCDC.	2024-11-19 downloaded from the CCDC.
;
_cell_angle_alpha 90
_cell_angle_beta 100.68(3)
_cell_angle_gamma 90
_cell_formula_units_Z 4
_cell_length_a 6.410(2)
_cell_length_b 15.099(4)
_cell_length_c 10.548(3)
_cell_measurement_reflns_used 4446
_cell_measurement_temperature 110(2)
_cell_measurement_theta_max 36.1590
_cell_measurement_theta_min 3.2020
_cell_volume 1003.2(5)
_computing_cell_refinement 'CrysAlisPro 1.171.41.80a (Rigaku OD, 2020)'
_computing_data_collection 'CrysAlisPro 1.171.41.80a (Rigaku OD, 2020)'
_computing_data_reduction 'CrysAlisPro 1.171.41.80a (Rigaku OD, 2020)'
_computing_structure_refinement 'SHELXL-2016/6 (Sheldrick, 2016)'
_computing_structure_solution 'SHELXT-2016/6 (Sheldrick, 2016)'
_diffrn_ambient_temperature 110(2)
_diffrn_detector 'CCD plate'
_diffrn_detector_area_resol_mean 8.3359
_diffrn_detector_type 'Sapphire2, large Be window'
_diffrn_measured_fraction_theta_full 0.997
_diffrn_measured_fraction_theta_max 0.468
_diffrn_measurement_device 'four-circle diffractometer'
_diffrn_measurement_device_type 'Kuma KM4-CCD, Sapphire2, large Be window'
_diffrn_measurement_method '\w scans'
_diffrn_radiation_monochromator graphite
_diffrn_radiation_probe x-ray
_diffrn_radiation_type MoK\a
_diffrn_radiation_wavelength 0.71073
_diffrn_reflns_av_R_equivalents 0.0513
_diffrn_reflns_av_unetI/netI 0.0403
_diffrn_reflns_Laue_measured_fraction_full 0.997
_diffrn_reflns_Laue_measured_fraction_max 0.468
_diffrn_reflns_limit_h_max 8
_diffrn_reflns_limit_h_min -8
_diffrn_reflns_limit_k_max 19
_diffrn_reflns_limit_k_min -19
_diffrn_reflns_limit_l_max 16
_diffrn_reflns_limit_l_min -13
_diffrn_reflns_number 8299
_diffrn_reflns_point_group_measured_fraction_full 0.997
_diffrn_reflns_point_group_measured_fraction_max 0.468
_diffrn_reflns_theta_full 25.242
_diffrn_reflns_theta_max 36.567
_diffrn_reflns_theta_min 3.338
_diffrn_source 'fine-focus sealed X-ray tube'
_diffrn_source_type 'Enhance (Mo) X-ray Source'
_exptl_absorpt_coefficient_mu 0.446
_exptl_absorpt_correction_T_max 0.851
_exptl_absorpt_correction_T_min 0.615
_exptl_absorpt_correction_type analytical
_exptl_absorpt_process_details
;
CrysAlisPro 1.171.41.80a (Rigaku Oxford Diffraction, 2020)
Analytical numeric absorption correction using a multifaceted crystal
model based on expressions derived by R.C. Clark & J.S. Reid.
(Clark, R. C. & Reid, J. S. (1995). Acta Cryst. A51, 887-897)
Empirical absorption correction using spherical harmonics,
implemented in SCALE3 ABSPACK scaling algorithm.
;
_exptl_crystal_colour colourless
_exptl_crystal_density_diffrn 1.696
_exptl_crystal_description plate
_exptl_crystal_F_000 528
_exptl_crystal_size_max 0.360
_exptl_crystal_size_mid 0.240
_exptl_crystal_size_min 0.100
_refine_diff_density_max 0.464
_refine_diff_density_min -0.761
_refine_diff_density_rms 0.118
_refine_ls_extinction_method none
_refine_ls_goodness_of_fit_ref 1.055
_refine_ls_hydrogen_treatment refU
_refine_ls_matrix_type full
_refine_ls_number_parameters 160
_refine_ls_number_reflns 2319
_refine_ls_number_restraints 0
_refine_ls_restrained_S_all 1.055
_refine_ls_R_factor_all 0.0620
_refine_ls_R_factor_gt 0.0549
_refine_ls_shift/su_max 0.000
_refine_ls_shift/su_mean 0.000
_refine_ls_structure_factor_coef Fsqd
_refine_ls_weighting_details 'w=1/[\s^2^(Fo^2^)+(0.1005P)^2^+0.7205P] where P=(Fo^2^+2Fc^2^)/3'
_refine_ls_weighting_scheme calc
_refine_ls_wR_factor_gt 0.1520
_refine_ls_wR_factor_ref 0.1634
_reflns_Friedel_coverage 0.000
_reflns_number_gt 1989
_reflns_number_total 2319
_reflns_threshold_expression 'I > 2\s(I)'
_cod_data_source_file d4ce01048e2.cif
_cod_data_source_block 4AMINO12_aa
_cod_depositor_comments 'Adding full bibliography for 7249606--7249610.cif.'
_cod_original_sg_symbol_H-M 'P 21/n'
_cod_database_code 7249607
_shelx_shelxl_version_number 2016/6
_shelx_space_group_comment
;
The symmetry employed for this shelxl refinement is uniquely defined
by the following loop, which should always be used as a source of
symmetry information in preference to the above space-group names.
They are only intended as comments.
;
_shelx_estimated_absorpt_t_min 0.856
_shelx_estimated_absorpt_t_max 0.957

loop_
_space_group_symop_operation_xyz
'x, y, z'
'-x+1/2, y+1/2, -z+1/2'
'-x, -y, -z'
'x-1/2, -y-1/2, z-1/2'

loop_
_atom_site_label
_atom_site_type_symbol
_atom_site_fract_x
_atom_site_fract_y
_atom_site_fract_z
_atom_site_U_iso_or_equiv
_atom_site_adp_type
_atom_site_occupancy
_atom_site_site_symmetry_order
_atom_site_calc_flag
_atom_site_refinement_flags_posn
_atom_site_refinement_flags_adp
_atom_site_refinement_flags_occupancy
_atom_site_disorder_assembly
_atom_site_disorder_group
P1 P 0.65172(9) 0.15896(4) 0.56213(6) 0.0139(2) Uani 1 1 d . . . . .
O1 O 0.7057(3) 0.07693(11) 0.63916(16) 0.0187(4) Uani 1 1 d . . . . .
O2 O 0.6401(3) 0.24311(12) 0.64483(19) 0.0254(5) Uani 1 1 d . . . . .
H2P H 0.712(7) 0.245(3) 0.739(5) 0.086(17) Uiso 1 1 d . . . . .
O3 O 0.8030(3) 0.17859(14) 0.46568(17) 0.0242(4) Uani 1 1 d . . . . .
H3P H 0.954(8) 0.154(3) 0.492(4) 0.090(18) Uiso 1 1 d . . . . .
P2 P 0.33636(9) 0.15779(4) 0.44141(5) 0.0133(2) Uani 1 1 d . . . . .
O4 O 0.1833(3) 0.13366(13) 0.52927(16) 0.0205(4) Uani 1 1 d . . . . .
O5 O 0.3032(3) 0.24798(11) 0.37815(16) 0.0183(4) Uani 1 1 d . . . . .
O6 O 0.3414(3) 0.08789(12) 0.33365(16) 0.0191(4) Uani 1 1 d . . . . .
H6P H 0.305(9) 0.032(3) 0.356(5) 0.080(15) Uiso 1 1 d . . . . .
N1 N 0.2710(3) 0.40131(15) 0.5215(2) 0.0197(5) Uani 1 1 d . . . . .
H1N H 0.281(5) 0.354(2) 0.491(3) 0.033(10) Uiso 1 1 d . . . . .
C2 C 0.2952(4) 0.40765(16) 0.6510(2) 0.0202(5) Uani 1 1 d . . . . .
H2 H 0.316158 0.355451 0.702040 0.024 Uiso 1 1 calc R U . . .
C3 C 0.2900(4) 0.48785(16) 0.7096(3) 0.0194(5) Uani 1 1 d . . . . .
H3 H 0.304891 0.491337 0.800809 0.023 Uiso 1 1 calc R U . . .
C4 C 0.2620(4) 0.56643(16) 0.6336(2) 0.0159(5) Uani 1 1 d . . . . .
N4 N 0.2538(4) 0.64534(14) 0.6891(2) 0.0214(5) Uani 1 1 d . . . . .
H4N1 H 0.269(5) 0.648(2) 0.780(3) 0.027(8) Uiso 1 1 d . . . . .
H4N2 H 0.238(5) 0.693(2) 0.637(3) 0.035(9) Uiso 1 1 d . . . . .
C5 C 0.2405(4) 0.55685(16) 0.4986(2) 0.0173(5) Uani 1 1 d . . . . .
H5 H 0.222866 0.607682 0.444638 0.021 Uiso 1 1 calc R U . . .
C6 C 0.2450(4) 0.47427(18) 0.4456(2) 0.0186(5) Uani 1 1 d . . . . .
H6 H 0.229755 0.468115 0.354763 0.022 Uiso 1 1 calc R U . . .

loop_
_atom_site_aniso_label
_atom_site_aniso_U_11
_atom_site_aniso_U_22
_atom_site_aniso_U_33
_atom_site_aniso_U_23
_atom_site_aniso_U_13
_atom_site_aniso_U_12
P1 0.0148(4) 0.0129(4) 0.0137(4) 0.0011(2) 0.0022(3) -0.0001(2)
O1 0.0237(9) 0.0138(8) 0.0174(8) 0.0007(6) 0.0011(7) -0.0001(7)
O2 0.0377(12) 0.0153(9) 0.0189(9) -0.0033(7) -0.0064(8) 0.0033(8)
O3 0.0147(9) 0.0370(11) 0.0219(9) 0.0120(8) 0.0064(7) 0.0017(8)
P2 0.0143(4) 0.0138(4) 0.0119(4) 0.0003(2) 0.0030(2) 0.0007(2)
O4 0.0161(9) 0.0296(10) 0.0169(8) 0.0059(8) 0.0063(6) -0.0004(7)
O5 0.0252(9) 0.0138(9) 0.0153(9) 0.0004(6) 0.0021(7) 0.0015(7)
O6 0.0269(10) 0.0159(9) 0.0143(9) -0.0023(7) 0.0035(7) -0.0018(7)
N1 0.0209(11) 0.0164(11) 0.0224(11) -0.0035(8) 0.0055(8) 0.0006(8)
C2 0.0206(13) 0.0194(12) 0.0212(12) 0.0028(9) 0.0053(9) 0.0001(9)
C3 0.0207(13) 0.0216(12) 0.0165(12) -0.0014(9) 0.0051(10) 0.0010(9)
C4 0.0134(11) 0.0181(11) 0.0171(11) -0.0010(9) 0.0050(8) 0.0004(9)
N4 0.0291(12) 0.0179(11) 0.0179(11) -0.0007(8) 0.0063(9) 0.0006(9)
C5 0.0166(12) 0.0188(12) 0.0172(12) 0.0011(9) 0.0054(9) -0.0003(9)
C6 0.0172(12) 0.0252(13) 0.0143(11) 0.0004(10) 0.0054(8) -0.0018(10)

loop_
_atom_type_symbol
_atom_type_description
_atom_type_scat_dispersion_real
_atom_type_scat_dispersion_imag
_atom_type_scat_source
C C 0.0033 0.0016 'International Tables Vol C Tables 4.2.6.8 and 6.1.1.4'
H H 0.0000 0.0000 'International Tables Vol C Tables 4.2.6.8 and 6.1.1.4'
N N 0.0061 0.0033 'International Tables Vol C Tables 4.2.6.8 and 6.1.1.4'
O O 0.0106 0.0060 'International Tables Vol C Tables 4.2.6.8 and 6.1.1.4'
P P 0.1023 0.0942 'International Tables Vol C Tables 4.2.6.8 and 6.1.1.4'

loop_
_geom_angle_atom_site_label_1
_geom_angle_atom_site_label_2
_geom_angle_atom_site_label_3
_geom_angle
_geom_angle_site_symmetry_1
_geom_angle_site_symmetry_3
_geom_angle_publ_flag
O1 P1 O2 113.94(11) . . yes
O1 P1 O3 113.91(11) . . yes
O2 P1 O3 108.18(12) . . yes
O1 P1 P2 114.15(8) . . yes
O2 P1 P2 101.49(8) . . yes
O3 P1 P2 104.01(8) . . yes
P1 O2 H2P 121(2) . . ?
P1 O3 H3P 115(3) . . ?
O4 P2 O5 115.62(10) . . yes
O4 P2 O6 112.80(11) . . yes
O5 P2 O6 107.96(10) . . yes
O4 P2 P1 106.27(8) . . yes
O5 P2 P1 106.82(8) . . yes
O6 P2 P1 106.85(8) . . yes
P2 O6 H6P 113(3) . . ?
C2 N1 C6 121.3(2) . . ?
C2 N1 H1N 118(2) . . ?
C6 N1 H1N 120(2) . . ?
N1 C2 C3 121.0(2) . . ?
N1 C2 H2 119.5 . . ?
C3 C2 H2 119.5 . . ?
C2 C3 C4 119.7(2) . . ?
C2 C3 H3 120.2 . . ?
C4 C3 H3 120.2 . . ?
N4 C4 C5 122.0(2) . . ?
N4 C4 C3 120.5(2) . . ?
C5 C4 C3 117.4(2) . . ?
C4 N4 H4N1 118.2(18) . . ?
C4 N4 H4N2 117(2) . . ?
H4N1 N4 H4N2 124(3) . . ?
C6 C5 C4 120.0(2) . . ?
C6 C5 H5 120.0 . . ?
C4 C5 H5 120.0 . . ?
N1 C6 C5 120.6(2) . . ?
N1 C6 H6 119.7 . . ?
C5 C6 H6 119.7 . . ?

loop_
_geom_bond_atom_site_label_1
_geom_bond_atom_site_label_2
_geom_bond_distance
_geom_bond_site_symmetry_2
_geom_bond_publ_flag
P1 O1 1.4865(18) . yes
P1 O2 1.5508(19) . yes
P1 O3 1.5586(19) . yes
P1 P2 2.1804(12) . yes
O2 H2P 1.01(5) . ?
O3 H3P 1.02(5) . ?
P2 O4 1.5135(18) . yes
P2 O5 1.5140(17) . yes
P2 O6 1.5558(18) . yes
O6 H6P 0.92(5) . ?
N1 C2 1.349(3) . ?
N1 C6 1.354(3) . ?
N1 H1N 0.79(4) . ?
C2 C3 1.363(3) . ?
C2 H2 0.9500 . ?
C3 C4 1.425(3) . ?
C3 H3 0.9500 . ?
C4 N4 1.333(3) . ?
C4 C5 1.412(3) . ?
N4 H4N1 0.94(3) . ?
N4 H4N2 0.91(4) . ?
C5 C6 1.369(4) . ?
C5 H5 0.9500 . ?
C6 H6 0.9500 . ?

loop_
_geom_hbond_atom_site_label_D
_geom_hbond_atom_site_label_H
_geom_hbond_atom_site_label_A
_geom_hbond_distance_DH
_geom_hbond_distance_HA
_geom_hbond_distance_DA
_geom_hbond_angle_DHA
_geom_hbond_site_symmetry_A
O2 H2P O5 1.01(5) 1.48(5) 2.493(3) 176(4) 4_666
O3 H3P O4 1.02(5) 1.48(5) 2.499(3) 170(5) 1_655
O6 H6P O1 0.92(5) 1.65(5) 2.530(3) 160(5) 3_656
N1 H1N O5 0.79(4) 2.01(4) 2.794(3) 168(3) .
N4 H4N1 O4 0.94(3) 1.99(3) 2.928(3) 171(3) 2_556
N4 H4N2 O3 0.91(4) 2.21(4) 3.106(3) 172(3) 3_666
C5 H5 O2 0.95 2.65 3.525(3) 152.7 3_666
C6 H6 O1 0.95 2.35 3.288(3) 168.6 4_565

loop_
_geom_torsion_atom_site_label_1
_geom_torsion_atom_site_label_2
_geom_torsion_atom_site_label_3
_geom_torsion_atom_site_label_4
_geom_torsion
_geom_torsion_site_symmetry_1
_geom_torsion_site_symmetry_2
_geom_torsion_site_symmetry_3
_geom_torsion_site_symmetry_4
_geom_torsion_publ_flag
O1 P1 P2 O4 52.07(11) . . . . yes
O2 P1 P2 O4 -70.94(12) . . . . yes
O3 P1 P2 O4 176.80(11) . . . . yes
O1 P1 P2 O5 176.05(10) . . . . yes
O2 P1 P2 O5 53.04(11) . . . . yes
O3 P1 P2 O5 -59.22(11) . . . . yes
O1 P1 P2 O6 -68.60(11) . . . . yes
O2 P1 P2 O6 168.39(10) . . . . yes
O3 P1 P2 O6 56.13(11) . . . . yes
C6 N1 C2 C3 1.3(4) . . . . ?
N1 C2 C3 C4 -1.0(4) . . . . ?
C2 C3 C4 N4 179.1(2) . . . . ?
C2 C3 C4 C5 0.1(4) . . . . ?
N4 C4 C5 C6 -178.5(2) . . . . ?
C3 C4 C5 C6 0.6(3) . . . . ?
C2 N1 C6 C5 -0.7(4) . . . . ?
C4 C5 C6 N1 -0.3(4) . . . . ?
